data_1555735
loop_
_publ_author_name
'Wang, Bin'
'Liang, Man'
'Tang, Jian'
'Deng, Yuting'
'Zhao, Jinhong'
'Sun, Hao'
'Tung, Chen-Ho'
'Jia, Jiong'
'Xu, Zhenghu'

_publ_section_title
;
 Gold/Lewis Acid Catalyzed Cycloisomerization/Diastereoselective [3 + 2]
 Cycloaddition Cascade: Synthesis of Diverse Nitrogen-Containing Spiro
 Heterocycles.
;
_journal_issue 18
_journal_name_full 'Organic letters'
_journal_page_first 4614
_journal_page_last 4617
_journal_paper_doi 10.1021/acs.orglett.6b02253
_journal_volume 18
_journal_year 2016
_chemical_formula_moiety 'C30 H31 N O7 S'
_chemical_formula_sum 'C30 H31 N O7 S'
_chemical_formula_weight 549.62
_space_group_crystal_system triclinic
_space_group_IT_number 2
_space_group_name_Hall '-P 1'
_space_group_name_H-M_alt 'P -1'
_atom_sites_solution_hydrogens geom
_atom_sites_solution_primary iterative
_atom_sites_solution_secondary difmap
_audit_creation_date 2016-07-20
_audit_creation_method
;
Olex2 1.2-beta
(compiled 2016.07.08 svn.r3312 for OlexSys, GUI svn.r5203)
;
_cell_angle_alpha 62.43(3)
_cell_angle_beta 75.81(4)
_cell_angle_gamma 86.19(4)
_cell_formula_units_Z 2
_cell_length_a 8.22(3)
_cell_length_b 13.26(6)
_cell_length_c 13.66(6)
_cell_measurement_reflns_used 3622
_cell_measurement_temperature 298(2)
_cell_measurement_theta_max 27.875
_cell_measurement_theta_min 2.851
_cell_volume 1278(9)
_computing_molecular_graphics 'Olex2 (Dolomanov et al., 2009)'
_computing_publication_material 'Olex2 (Dolomanov et al., 2009)'
_computing_structure_refinement 'XL (Sheldrick, 2008)'
_computing_structure_solution
;
Superflip (Palatinus & Chapuis, 2007;Palatinus & van der Lee, 2008;
Palatinus et al., 2012)
;
_diffrn_ambient_temperature 298.15
_diffrn_measured_fraction_theta_full 0.996
_diffrn_measured_fraction_theta_max 0.996
_diffrn_measurement_device_type 'APEX II CCD'
_diffrn_radiation_monochromator graphite
_diffrn_radiation_type MoK\a
_diffrn_radiation_wavelength 0.71000
_diffrn_reflns_av_R_equivalents 0.0237
_diffrn_reflns_av_unetI/netI 0.0285
_diffrn_reflns_limit_h_max 9
_diffrn_reflns_limit_h_min -9
_diffrn_reflns_limit_k_max 15
_diffrn_reflns_limit_k_min -15
_diffrn_reflns_limit_l_max 16
_diffrn_reflns_limit_l_min -16
_diffrn_reflns_number 11906
_diffrn_reflns_theta_full 25.00
_diffrn_reflns_theta_max 25.00
_diffrn_reflns_theta_min 2.85
_diffrn_source 'fine-focus sealed tube'
_exptl_absorpt_coefficient_mu 0.179
_exptl_absorpt_correction_T_max 0.9823
_exptl_absorpt_correction_T_min 0.9651
_exptl_absorpt_correction_type multi-scan
_exptl_absorpt_process_details sadabs
_exptl_crystal_density_diffrn 1.429
_exptl_crystal_density_method 'not measured'
_exptl_crystal_description block
_exptl_crystal_F_000 580
_exptl_crystal_size_max 0.2
_exptl_crystal_size_mid 0.12
_exptl_crystal_size_min 0.1
_refine_diff_density_max 0.245
_refine_diff_density_min -0.444
_refine_diff_density_rms 0.053
_refine_ls_extinction_method none
_refine_ls_goodness_of_fit_ref 1.052
_refine_ls_hydrogen_treatment mixed
_refine_ls_matrix_type full
_refine_ls_number_parameters 363
_refine_ls_number_reflns 4491
_refine_ls_number_restraints 0
_refine_ls_restrained_S_all 1.052
_refine_ls_R_factor_all 0.0536
_refine_ls_R_factor_gt 0.0409
_refine_ls_shift/su_max 0.000
_refine_ls_shift/su_mean 0.000
_refine_ls_structure_factor_coef Fsqd
_refine_ls_weighting_details 'calc w=1/[\s^2^(Fo^2^)+(0.0560P)^2^+0.5380P] where P=(Fo^2^+2Fc^2^)/3'
_refine_ls_weighting_scheme calc
_refine_ls_wR_factor_gt 0.1044
_refine_ls_wR_factor_ref 0.1150
_reflns_number_gt 3627
_reflns_number_total 4491
_reflns_threshold_expression >2sigma(I)
_cod_data_source_file ol6b02253_si_002.cif
_cod_data_source_block p
_cod_database_code 1555735
_olex2_refinement_description
;
1. Fixed Uiso
 At 1.2 times of:
  All C(H) groups, All C(H,H) groups
 At 1.5 times of:
  All C(H,H,H) groups
2.a Ternary CH refined with riding coordinates:
 C14(H14)
2.b Secondary CH2 refined with riding coordinates:
 C15(H15A,H15B), C26(H26A,H26B), C29(H29A,H29B)
2.c Aromatic/amide H refined with riding coordinates:
 C3(H3), C4(H4), C6(H6), C7(H7), C8(H8), C9(H9), C10(H10), C12(H12), C13(H13),
 C18(H18), C19(H19), C20(H20), C21(H21)
2.d Idealised Me refined as rotating group:
 C1(H1A,H1B,H1C), C27(H27A,H27B,H27C), C30(H30A,H30B,H30C)
;
_olex2_submission_special_instructions 'No special instructions were received'

loop_
_space_group_symop_id
_space_group_symop_operation_xyz
1 'x, y, z'
2 '-x, -y, -z'

loop_
_atom_site_label
_atom_site_type_symbol
_atom_site_fract_x
_atom_site_fract_y
_atom_site_fract_z
_atom_site_U_iso_or_equiv
_atom_site_adp_type
_atom_site_occupancy
_atom_site_calc_flag
_atom_site_refinement_flags_posn
S1 S 0.10399(6) 0.79963(5) 0.31538(4) 0.03859(16) Uani 1 d .
O1 O 0.61709(17) 0.68007(12) 0.26796(12) 0.0404(3) Uani 1 d .
O2 O 0.38562(18) 0.49217(11) 0.34209(12) 0.0409(4) Uani 1 d .
O3 O 0.2819(2) 0.57889(13) 0.44719(12) 0.0469(4) Uani 1 d .
O4 O 0.1864(2) 0.58066(13) 0.18936(13) 0.0496(4) Uani 1 d .
O5 O 0.22315(19) 0.76619(12) 0.09351(12) 0.0435(4) Uani 1 d .
O6 O 0.0671(2) 0.91191(14) 0.24773(13) 0.0530(4) Uani 1 d .
O7 O 0.01125(18) 0.70834(14) 0.32777(13) 0.0497(4) Uani 1 d .
N1 N 0.2966(2) 0.78302(13) 0.26453(13) 0.0321(4) Uani 1 d .
C1 C 0.0088(4) 0.7801(2) 0.7704(2) 0.0632(7) Uani 1 d .
H1A H 0.1052 0.7509 0.8006 0.095 Uiso 1 calc GR
H1B H -0.0890 0.7320 0.8216 0.095 Uiso 1 calc GR
H1C H -0.0069 0.8560 0.7616 0.095 Uiso 1 calc GR
C2 C 0.0351(3) 0.7823(2) 0.65799(18) 0.0439(5) Uani 1 d .
C3 C -0.0080(3) 0.6917(2) 0.64597(19) 0.0477(5) Uani 1 d .
H3 H -0.0573 0.6259 0.7108 0.057 Uiso 1 calc R
C4 C 0.0187(3) 0.69401(19) 0.54247(18) 0.0433(5) Uani 1 d .
H4 H -0.0100 0.6305 0.5369 0.052 Uiso 1 calc R
C5 C 0.0870(2) 0.78940(17) 0.44891(17) 0.0355(4) Uani 1 d .
C6 C 0.1301(3) 0.88071(19) 0.45918(19) 0.0461(5) Uani 1 d .
H6 H 0.1770 0.9471 0.3943 0.055 Uiso 1 calc R
C7 C 0.1051(3) 0.8756(2) 0.56345(19) 0.0478(6) Uani 1 d .
H7 H 0.1374 0.9383 0.5691 0.057 Uiso 1 calc R
C8 C 0.5594(4) 1.0746(2) 0.3196(2) 0.0655(8) Uani 1 d .
H8 H 0.5933 1.1159 0.3514 0.079 Uiso 1 calc R
C9 C 0.4527(4) 1.1177(2) 0.2522(2) 0.0579(7) Uani 1 d .
H9 H 0.4128 1.1896 0.2366 0.069 Uiso 1 calc R
C10 C 0.4015(3) 1.05640(18) 0.20592(19) 0.0475(6) Uani 1 d .
H10 H 0.3278 1.0875 0.1587 0.057 Uiso 1 calc R
C11 C 0.4576(3) 0.95036(17) 0.22836(17) 0.0394(5) Uani 1 d .
C12 C 0.5669(3) 0.9080(2) 0.2962(2) 0.0559(6) Uani 1 d .
H12 H 0.6075 0.8363 0.3121 0.067 Uiso 1 calc R
C13 C 0.6177(4) 0.9698(2) 0.3412(3) 0.0687(8) Uani 1 d .
H13 H 0.6932 0.9399 0.3872 0.082 Uiso 1 calc R
C14 C 0.3983(3) 0.88473(16) 0.17820(16) 0.0364(5) Uani 1 d .
H14 H 0.3307 0.9337 0.1258 0.044 Uiso 1 calc R
C15 C 0.5324(3) 0.83701(17) 0.11661(17) 0.0397(5) Uani 1 d .
H15A H 0.5146 0.8576 0.0421 0.048 Uiso 1 calc R
H15B H 0.6420 0.8686 0.1062 0.048 Uiso 1 calc R
C16 C 0.5255(2) 0.71080(17) 0.18441(16) 0.0344(4) Uani 1 d .
C17 C 0.5996(2) 0.64707(17) 0.11978(16) 0.0347(4) Uani 1 d .
C18 C 0.5671(3) 0.64949(19) 0.02506(18) 0.0415(5) Uani 1 d .
H18 H 0.4864 0.6960 -0.0086 0.050 Uiso 1 calc R
C19 C 0.6544(3) 0.5830(2) -0.0193(2) 0.0499(6) Uani 1 d .
H19 H 0.6321 0.5835 -0.0831 0.060 Uiso 1 calc R
C20 C 0.7728(3) 0.5167(2) 0.0283(2) 0.0555(6) Uani 1 d .
H20 H 0.8309 0.4711 -0.0022 0.067 Uiso 1 calc R
C21 C 0.8080(3) 0.5160(2) 0.1211(2) 0.0548(6) Uani 1 d .
H21 H 0.8909 0.4709 0.1533 0.066 Uiso 1 calc R
C22 C 0.7206(3) 0.58204(18) 0.16640(18) 0.0415(5) Uani 1 d .
C23 C 0.7344(3) 0.5980(2) 0.2638(2) 0.0462(5) Uani 1 d .
H23A H 0.836(3) 0.628(2) 0.256(2) 0.058(7) Uiso 1 d .
H23B H 0.706(3) 0.527(2) 0.336(2) 0.056(7) Uiso 1 d .
C24 C 0.3402(2) 0.68334(16) 0.24741(15) 0.0308(4) Uani 1 d .
C25 C 0.2389(2) 0.66696(17) 0.17584(16) 0.0345(4) Uani 1 d .
C26 C 0.1245(4) 0.7701(2) 0.0192(2) 0.0600(7) Uani 1 d .
H26A H 0.1950 0.7612 -0.0443 0.072 Uiso 1 calc R
H26B H 0.0380 0.7088 0.0598 0.072 Uiso 1 calc R
C27 C 0.0522(7) 0.8739(4) -0.0200(4) 0.140(2) Uani 1 d .
H27A H -0.0203 0.8763 -0.0664 0.210 Uiso 1 calc GR
H27B H 0.1386 0.9338 -0.0644 0.210 Uiso 1 calc GR
H27C H -0.0122 0.8839 0.0435 0.210 Uiso 1 calc GR
C28 C 0.3290(2) 0.57924(17) 0.35866(17) 0.0337(4) Uani 1 d .
C29 C 0.4006(3) 0.39031(18) 0.44038(19) 0.0492(6) Uani 1 d .
H29A H 0.2908 0.3603 0.4913 0.059 Uiso 1 calc R
H29B H 0.4702 0.4050 0.4809 0.059 Uiso 1 calc R
C30 C 0.4782(5) 0.3088(2) 0.4003(3) 0.0865(10) Uani 1 d .
H30A H 0.5835 0.3416 0.3463 0.130 Uiso 1 calc GR
H30B H 0.4048 0.2915 0.3646 0.130 Uiso 1 calc GR
H30C H 0.4971 0.2402 0.4638 0.130 Uiso 1 calc GR

loop_
_atom_site_aniso_label
_atom_site_aniso_U_11
_atom_site_aniso_U_22
_atom_site_aniso_U_33
_atom_site_aniso_U_23
_atom_site_aniso_U_13
_atom_site_aniso_U_12
S1 0.0349(3) 0.0478(3) 0.0424(3) -0.0266(2) -0.0149(2) 0.0080(2)
O1 0.0377(8) 0.0505(9) 0.0463(8) -0.0301(7) -0.0178(6) 0.0058(7)
O2 0.0520(9) 0.0309(8) 0.0408(8) -0.0160(6) -0.0150(7) 0.0051(6)
O3 0.0568(10) 0.0470(9) 0.0351(8) -0.0186(7) -0.0101(7) 0.0082(7)
O4 0.0583(10) 0.0431(9) 0.0578(9) -0.0256(8) -0.0245(8) -0.0058(7)
O5 0.0551(9) 0.0420(9) 0.0421(8) -0.0202(7) -0.0258(7) 0.0043(7)
O6 0.0553(10) 0.0569(10) 0.0496(9) -0.0246(8) -0.0231(8) 0.0247(8)
O7 0.0355(8) 0.0709(11) 0.0594(10) -0.0426(9) -0.0120(7) -0.0040(7)
N1 0.0340(9) 0.0322(9) 0.0347(8) -0.0184(7) -0.0096(7) 0.0011(7)
C1 0.0742(18) 0.0712(18) 0.0455(13) -0.0314(13) -0.0062(12) -0.0017(14)
C2 0.0403(12) 0.0527(14) 0.0407(12) -0.0245(11) -0.0079(9) 0.0050(10)
C3 0.0473(13) 0.0481(13) 0.0413(12) -0.0182(10) -0.0036(10) -0.0026(10)
C4 0.0394(12) 0.0438(13) 0.0501(13) -0.0260(10) -0.0061(10) -0.0033(10)
C5 0.0315(10) 0.0394(11) 0.0402(11) -0.0225(9) -0.0085(8) 0.0054(9)
C6 0.0554(14) 0.0414(12) 0.0420(12) -0.0215(10) -0.0068(10) -0.0018(10)
C7 0.0562(14) 0.0469(14) 0.0495(13) -0.0303(11) -0.0107(11) -0.0010(11)
C8 0.087(2) 0.0526(16) 0.0766(18) -0.0419(14) -0.0259(16) -0.0063(14)
C9 0.0783(18) 0.0368(13) 0.0640(15) -0.0294(12) -0.0128(14) -0.0002(12)
C10 0.0606(15) 0.0382(12) 0.0443(12) -0.0204(10) -0.0100(11) -0.0002(11)
C11 0.0467(12) 0.0321(11) 0.0400(11) -0.0177(9) -0.0078(9) -0.0041(9)
C12 0.0703(17) 0.0414(13) 0.0724(16) -0.0322(12) -0.0335(14) 0.0055(12)
C13 0.085(2) 0.0615(17) 0.087(2) -0.0440(15) -0.0457(17) 0.0063(15)
C14 0.0444(12) 0.0306(11) 0.0345(10) -0.0143(8) -0.0107(9) -0.0009(9)
C15 0.0456(12) 0.0364(11) 0.0380(11) -0.0197(9) -0.0044(9) -0.0049(9)
C16 0.0341(10) 0.0375(11) 0.0361(10) -0.0200(9) -0.0092(8) -0.0005(8)
C17 0.0311(10) 0.0355(11) 0.0392(10) -0.0205(9) -0.0035(8) -0.0029(8)
C18 0.0409(12) 0.0468(13) 0.0403(11) -0.0242(10) -0.0062(9) -0.0020(10)
C19 0.0498(14) 0.0578(15) 0.0476(13) -0.0339(12) 0.0016(11) -0.0096(12)
C20 0.0516(15) 0.0543(15) 0.0668(16) -0.0406(13) 0.0019(12) 0.0011(12)
C21 0.0441(13) 0.0561(15) 0.0659(15) -0.0330(13) -0.0091(11) 0.0130(11)
C22 0.0321(11) 0.0446(12) 0.0485(12) -0.0235(10) -0.0058(9) -0.0006(9)
C23 0.0338(12) 0.0588(16) 0.0538(14) -0.0308(13) -0.0152(10) 0.0070(11)
C24 0.0321(10) 0.0318(10) 0.0343(10) -0.0191(8) -0.0098(8) 0.0012(8)
C25 0.0347(11) 0.0374(12) 0.0360(10) -0.0203(9) -0.0099(8) 0.0031(9)
C26 0.0715(17) 0.0692(17) 0.0584(15) -0.0339(13) -0.0415(13) 0.0140(14)
C27 0.222(5) 0.129(3) 0.169(4) -0.109(3) -0.163(4) 0.114(4)
C28 0.0313(10) 0.0353(11) 0.0371(11) -0.0177(9) -0.0102(8) 0.0000(8)
C29 0.0571(14) 0.0347(12) 0.0482(13) -0.0103(10) -0.0183(11) 0.0027(10)
C30 0.127(3) 0.0434(16) 0.082(2) -0.0260(15) -0.026(2) 0.0284(17)

loop_
_atom_type_symbol
_atom_type_description
_atom_type_scat_dispersion_real
_atom_type_scat_dispersion_imag
_atom_type_scat_source
C C 0.0033 0.0016 'International Tables Vol C Tables 4.2.6.8 and 6.1.1.4'
H H 0.0000 0.0000 'International Tables Vol C Tables 4.2.6.8 and 6.1.1.4'
N N 0.0061 0.0033 'International Tables Vol C Tables 4.2.6.8 and 6.1.1.4'
O O 0.0106 0.0060 'International Tables Vol C Tables 4.2.6.8 and 6.1.1.4'
S S 0.1246 0.1234 'International Tables Vol C Tables 4.2.6.8 and 6.1.1.4'

loop_
_geom_angle_atom_site_label_1
_geom_angle_atom_site_label_2
_geom_angle_atom_site_label_3
_geom_angle
O6 S1 N1 107.96(15)
O6 S1 C5 105.4(2)
O7 S1 O6 120.2(3)
O7 S1 N1 105.7(2)
O7 S1 C5 108.84(11)
N1 S1 C5 108.36(16)
C16 O1 C23 111.1(2)
C28 O2 C29 116.5(3)
C25 O5 C26 117.4(3)
C14 N1 S1 117.1(2)
C14 N1 C24 113.0(3)
C24 N1 S1 120.09(14)
C3 C2 C1 122.9(2)
C7 C2 C1 119.6(3)
C7 C2 C3 117.5(4)
C4 C3 C2 122.4(2)
C5 C4 C3 118.8(3)
C4 C5 S1 119.8(3)
C4 C5 C6 119.6(4)
C6 C5 S1 120.40(18)
C7 C6 C5 120.5(2)
C2 C7 C6 121.2(3)
C9 C8 C13 119.3(2)
C8 C9 C10 120.3(3)
C11 C10 C9 120.8(3)
C10 C11 C14 119.8(3)
C12 C11 C10 118.2(2)
C12 C11 C14 122.0(3)
C11 C12 C13 120.5(3)
C8 C13 C12 120.8(3)
N1 C14 C11 112.1(4)
N1 C14 C15 102.0(3)
C11 C14 C15 116.4(3)
C16 C15 C14 109.3(3)
O1 C16 C15 109.81(19)
O1 C16 C17 104.7(3)
O1 C16 C24 106.6(3)
C15 C16 C17 115.9(3)
C15 C16 C24 102.26(18)
C17 C16 C24 117.2(2)
C18 C17 C16 130.5(3)
C22 C17 C16 109.3(3)
C22 C17 C18 120.2(2)
C19 C18 C17 119.3(3)
C20 C19 C18 120.5(3)
C19 C20 C21 120.4(3)
C20 C21 C22 119.5(3)
C17 C22 C21 120.1(3)
C17 C22 C23 109.3(3)
C21 C22 C23 130.6(3)
O1 C23 C22 105.4(2)
N1 C24 C16 102.1(2)
N1 C24 C25 113.1(2)
N1 C24 C28 110.8(3)
C25 C24 C16 110.5(3)
C28 C24 C16 107.8(2)
C28 C24 C25 111.9(3)
O4 C25 O5 124.7(3)
O4 C25 C24 126.7(2)
O5 C25 C24 108.5(3)
C27 C26 O5 108.2(3)
O2 C28 C24 110.4(3)
O3 C28 O2 126.02(19)
O3 C28 C24 123.5(3)
O2 C29 C30 106.7(4)

loop_
_geom_bond_atom_site_label_1
_geom_bond_atom_site_label_2
_geom_bond_distance
S1 O6 1.402(5)
S1 O7 1.394(5)
S1 N1 1.611(6)
S1 C5 1.736(8)
O1 C16 1.409(5)
O1 C23 1.417(5)
O2 C28 1.311(5)
O2 C29 1.422(5)
O3 C28 1.174(5)
O4 C25 1.166(5)
O5 C25 1.300(5)
O5 C26 1.429(5)
N1 C14 1.450(5)
N1 C24 1.453(6)
C1 C2 1.484(7)
C2 C3 1.365(6)
C2 C7 1.335(5)
C3 C4 1.362(7)
C4 C5 1.340(5)
C5 C6 1.360(6)
C6 C7 1.358(7)
C8 C9 1.336(5)
C8 C13 1.360(6)
C9 C10 1.375(5)
C10 C11 1.367(6)
C11 C12 1.357(5)
C11 C14 1.495(5)
C12 C13 1.365(5)
C14 C15 1.506(5)
C15 C16 1.488(6)
C16 C17 1.491(5)
C16 C24 1.528(6)
C17 C18 1.370(6)
C17 C22 1.352(5)
C18 C19 1.363(5)
C19 C20 1.346(5)
C20 C21 1.362(6)
C21 C22 1.366(5)
C22 C23 1.471(6)
C24 C25 1.522(5)
C24 C28 1.493(5)
C26 C27 1.378(6)
C29 C30 1.469(6)
